data_4085691
loop_
_publ_author_name
'B\"oge, Matthias'
'Fowelin, Christian'
'Bednarski, Patrick'
'Heck, J\"urgen'

_publ_section_title
;
 Diaminohexopyranosides as Ligands in Half-Sandwich Ruthenium(II),
 Rhodium(III), and Iridium(III) Complexes
;
_journal_issue 8
_journal_name_full Organometallics
_journal_page_first 1507
_journal_paper_doi 10.1021/om5013117
_journal_volume 34
_journal_year 2015
_chemical_formula_moiety 'C24 H35 Cl N2 O4 Rh, B F4, C3 H6 O'
_chemical_formula_sum 'C27 H41 B Cl F4 N2 O5 Rh'
_chemical_formula_weight 698.79
_chemical_name_systematic
;
[T-4-R]-chlorido(methyl 
4,6-O-benzylidene-2,3-diamino-2,3-dideoxy-alpha-D-gulopyranoside)-pentamethyl-pentahapto-cyclopentadienylrhodium(III) 
tetrafluoridoborate acetone
;
_space_group_IT_number 19
_symmetry_cell_setting orthorhombic
_symmetry_space_group_name_Hall 'P 2ac 2ab'
_symmetry_space_group_name_H-M 'P 21 21 21'
_atom_sites_solution_hydrogens geom
_atom_sites_solution_primary direct
_atom_sites_solution_secondary difmap
_audit_creation_method SHELXL-97
_cell_angle_alpha 90.00
_cell_angle_beta 90.00
_cell_angle_gamma 90.00
_cell_formula_units_Z 4
_cell_length_a 8.5697(4)
_cell_length_b 15.5205(7)
_cell_length_c 23.1856(10)
_cell_measurement_reflns_used 35507
_cell_measurement_temperature 100(2)
_cell_measurement_theta_max 27.0
_cell_measurement_theta_min 1.7
_cell_volume 3083.8(2)
_computing_cell_refinement 'SAINT (Bruker AXS, 1998)'
_computing_data_collection 'SMART (Bruker AXS, 1998)'
_computing_data_reduction 'SAINT (Bruker AXS, 1998)'
_computing_molecular_graphics 'SHELXTL (Bruker AXS, 1998)'
_computing_publication_material 'SHELXTL (Bruker AXS, 1998)'
_computing_structure_refinement 'SHELXL-97 (Sheldrick, 1997)'
_computing_structure_solution 'SHELXS-97 (Sheldrick, 1990)'
_diffrn_ambient_temperature 100(2)
_diffrn_measured_fraction_theta_full 0.998
_diffrn_measured_fraction_theta_max 0.998
_diffrn_measurement_device_type 'Bruker AXS, 1998'
_diffrn_measurement_method omega-scan
_diffrn_radiation_monochromator graphite
_diffrn_radiation_source 'fine-focus sealed tube'
_diffrn_radiation_type MoK\a
_diffrn_radiation_wavelength 0.71073
_diffrn_reflns_av_R_equivalents 0.1405
_diffrn_reflns_av_sigmaI/netI 0.0991
_diffrn_reflns_limit_h_max 10
_diffrn_reflns_limit_h_min -10
_diffrn_reflns_limit_k_max 18
_diffrn_reflns_limit_k_min -19
_diffrn_reflns_limit_l_max 29
_diffrn_reflns_limit_l_min -29
_diffrn_reflns_number 33303
_diffrn_reflns_theta_full 27.00
_diffrn_reflns_theta_max 27.00
_diffrn_reflns_theta_min 1.76
_diffrn_standards_decay_% none
_diffrn_standards_interval_count none
_diffrn_standards_interval_time none
_diffrn_standards_number none
_exptl_absorpt_coefficient_mu 0.703
_exptl_absorpt_correction_T_max 1.0000
_exptl_absorpt_correction_T_min 0.5669
_exptl_absorpt_correction_type multi-scan
_exptl_absorpt_process_details 'SADABS (Bruker AXS, 1998)'
_exptl_crystal_colour yellow
_exptl_crystal_density_diffrn 1.505
_exptl_crystal_density_meas ?
_exptl_crystal_density_method 'not measured'
_exptl_crystal_description needle
_exptl_crystal_F_000 1440
_exptl_crystal_size_max 0.42
_exptl_crystal_size_mid 0.05
_exptl_crystal_size_min 0.05
_refine_diff_density_max 1.441
_refine_diff_density_min -1.152
_refine_diff_density_rms 0.139
_refine_ls_abs_structure_details 'Flack H D (1983), Acta Cryst. A39, 876-881'
_refine_ls_abs_structure_Flack 0.02(3)
_refine_ls_extinction_coef none
_refine_ls_extinction_method none
_refine_ls_goodness_of_fit_ref 1.008
_refine_ls_hydrogen_treatment riding
_refine_ls_matrix_type full
_refine_ls_number_parameters 378
_refine_ls_number_reflns 6730
_refine_ls_number_restraints 6
_refine_ls_restrained_S_all 1.008
_refine_ls_R_factor_all 0.0673
_refine_ls_R_factor_gt 0.0560
_refine_ls_shift/su_max 0.001
_refine_ls_shift/su_mean 0.000
_refine_ls_structure_factor_coef Fsqd
_refine_ls_weighting_details 'calc w=1/[\s^2^(Fo^2^)+(0.0577P)^2^+0.0000P] where P=(Fo^2^+2Fc^2^)/3'
_refine_ls_weighting_scheme calc
_refine_ls_wR_factor_gt 0.1152
_refine_ls_wR_factor_ref 0.1199
_reflns_number_gt 5757
_reflns_number_total 6730
_reflns_threshold_expression >2sigma(I)
_cod_data_source_file om5013117_si_001.cif
_cod_data_source_block 42
_cod_depositor_comments
;
The following automatic conversions were performed:

'_exptl_crystal_density_meas' value 'not measured' was changed to '?'
- the value is perceived as not measured.

Automatic conversion script
Id: cif_fix_values 3271 2015-04-21 07:52:19Z andrius 

 Adding full bibliography for 4085684--4085692.cif.
;
_cod_original_sg_symbol_H-M P212121
_cod_database_code 4085691

loop_
_symmetry_equiv_pos_as_xyz
'x, y, z'
'-x+1/2, -y, z+1/2'
'-x, y+1/2, -z+1/2'
'x+1/2, -y+1/2, -z'

loop_
_atom_site_label
_atom_site_type_symbol
_atom_site_fract_x
_atom_site_fract_y
_atom_site_fract_z
_atom_site_U_iso_or_equiv
_atom_site_adp_type
_atom_site_occupancy
_atom_site_symmetry_multiplicity
_atom_site_calc_flag
_atom_site_refinement_flags
Rh1 Rh 0.42103(4) 0.63513(2) 0.444636(16) 0.01259(10) Uani 1 1 d .
Cl1 Cl 0.40521(16) 0.77652(7) 0.49065(5) 0.0181(3) Uani 1 1 d .
C20 C 0.5784(7) 0.6062(3) 0.3750(2) 0.0166(10) Uani 1 1 d .
C21 C 0.5069(7) 0.6868(4) 0.3647(2) 0.0221(13) Uani 1 1 d .
C22 C 0.3402(6) 0.6729(3) 0.3611(2) 0.0151(11) Uani 1 1 d .
C23 C 0.3138(6) 0.5822(3) 0.3680(2) 0.0138(11) Uani 1 1 d .
C24 C 0.4585(6) 0.5415(3) 0.3790(2) 0.0155(11) Uani 1 1 d .
C25 C 0.7517(7) 0.5898(4) 0.3808(2) 0.0241(12) Uani 1 1 d .
H25A H 0.7972 0.5811 0.3425 0.036 Uiso 1 1 calc R
H25B H 0.7687 0.5382 0.4043 0.036 Uiso 1 1 calc R
H25C H 0.8014 0.6394 0.3994 0.036 Uiso 1 1 calc R
C26 C 0.5866(8) 0.7720(3) 0.3563(2) 0.0271(13) Uani 1 1 d .
H26A H 0.5853 0.7873 0.3153 0.041 Uiso 1 1 calc R
H26B H 0.6949 0.7679 0.3697 0.041 Uiso 1 1 calc R
H26C H 0.5319 0.8164 0.3785 0.041 Uiso 1 1 calc R
C27 C 0.2222(7) 0.7397(3) 0.3471(3) 0.0283(14) Uani 1 1 d .
H27A H 0.2065 0.7417 0.3052 0.042 Uiso 1 1 calc R
H27B H 0.2588 0.7959 0.3607 0.042 Uiso 1 1 calc R
H27C H 0.1234 0.7254 0.3661 0.042 Uiso 1 1 calc R
C28 C 0.1581(6) 0.5410(3) 0.3656(2) 0.0218(12) Uani 1 1 d .
H28A H 0.1308 0.5289 0.3254 0.033 Uiso 1 1 calc R
H28B H 0.0802 0.5799 0.3824 0.033 Uiso 1 1 calc R
H28C H 0.1602 0.4870 0.3875 0.033 Uiso 1 1 calc R
C29 C 0.4846(7) 0.4456(3) 0.3845(2) 0.0206(12) Uani 1 1 d .
H29A H 0.5075 0.4212 0.3464 0.031 Uiso 1 1 calc R
H29B H 0.3904 0.4184 0.4002 0.031 Uiso 1 1 calc R
H29C H 0.5727 0.4348 0.4105 0.031 Uiso 1 1 calc R
N2 N 0.2443(5) 0.5958(3) 0.50566(17) 0.0139(9) Uani 1 1 d .
H52A H 0.1791 0.6417 0.5128 0.017 Uiso 1 1 calc R
H52B H 0.1854 0.5525 0.4896 0.017 Uiso 1 1 calc R
N3 N 0.5652(5) 0.5930(3) 0.51422(17) 0.0162(9) Uani 1 1 d .
H53A H 0.5943 0.5366 0.5085 0.019 Uiso 1 1 calc R
H53B H 0.6541 0.6261 0.5159 0.019 Uiso 1 1 calc R
O4 O 0.4969(4) 0.6021(2) 0.67018(14) 0.0140(7) Uani 1 1 d .
O1 O 0.3864(4) 0.4326(2) 0.51689(15) 0.0171(8) Uani 1 1 d .
O6 O 0.5232(4) 0.4812(2) 0.72934(15) 0.0192(8) Uani 1 1 d .
O5 O 0.3721(4) 0.4397(2) 0.61800(15) 0.0171(8) Uani 1 1 d .
C1 C 0.3074(6) 0.4669(3) 0.5650(2) 0.0166(11) Uani 1 1 d .
H1B H 0.1961 0.4476 0.5634 0.020 Uiso 1 1 calc R
C2 C 0.3113(6) 0.5648(3) 0.5615(2) 0.0151(10) Uani 1 1 d .
H2B H 0.2453 0.5881 0.5935 0.018 Uiso 1 1 calc R
C3 C 0.4770(6) 0.6009(3) 0.56885(19) 0.0122(10) Uani 1 1 d U
H3A H 0.4669 0.6637 0.5776 0.015 Uiso 1 1 calc R
C4 C 0.5592(6) 0.5585(3) 0.6205(2) 0.0154(11) Uani 1 1 d .
H4A H 0.6737 0.5703 0.6180 0.018 Uiso 1 1 calc R
C5 C 0.5338(6) 0.4610(3) 0.6245(2) 0.0174(11) Uani 1 1 d .
H5A H 0.5964 0.4312 0.5941 0.021 Uiso 1 1 calc R
C6 C 0.5842(8) 0.4296(3) 0.6836(2) 0.0217(11) Uani 1 1 d .
H6A H 0.5487 0.3694 0.6888 0.026 Uiso 1 1 calc R
H6B H 0.6995 0.4300 0.6857 0.026 Uiso 1 1 calc R
C8 C 0.5631(7) 0.5686(3) 0.7215(2) 0.0199(11) Uani 1 1 d .
H8A H 0.6792 0.5730 0.7185 0.024 Uiso 1 1 calc R
C7 C 0.3692(7) 0.3418(3) 0.5122(2) 0.0260(13) Uani 1 1 d .
H7A H 0.4453 0.3193 0.4845 0.039 Uiso 1 1 calc R
H7B H 0.2634 0.3281 0.4990 0.039 Uiso 1 1 calc R
H7C H 0.3872 0.3152 0.5500 0.039 Uiso 1 1 calc R
C9 C 0.5118(6) 0.6193(3) 0.7721(2) 0.0191(12) Uani 1 1 d .
C10 C 0.3654(6) 0.6588(3) 0.7736(2) 0.0182(12) Uani 1 1 d .
H10A H 0.3000 0.6559 0.7406 0.022 Uiso 1 1 calc R
C11 C 0.3130(7) 0.7024(3) 0.8226(3) 0.0260(13) Uani 1 1 d .
H11A H 0.2139 0.7297 0.8228 0.031 Uiso 1 1 calc R
C12 C 0.4078(8) 0.7052(3) 0.8709(2) 0.0254(13) Uani 1 1 d .
H12A H 0.3724 0.7337 0.9047 0.031 Uiso 1 1 calc R
C13 C 0.5534(7) 0.6669(3) 0.8705(2) 0.0254(14) Uani 1 1 d .
H13A H 0.6185 0.6698 0.9036 0.030 Uiso 1 1 calc R
C14 C 0.6034(7) 0.6242(3) 0.8212(2) 0.0235(12) Uani 1 1 d .
H14A H 0.7033 0.5976 0.8212 0.028 Uiso 1 1 calc R
B1 B -0.1068(7) 0.4300(4) 0.5225(3) 0.0233(14) Uani 1 1 d .
F1 F 0.0068(4) 0.4582(2) 0.48395(15) 0.0431(10) Uani 1 1 d .
F2 F -0.2514(4) 0.4305(2) 0.49622(14) 0.0310(8) Uani 1 1 d .
F3 F -0.1065(4) 0.4850(2) 0.56974(15) 0.0434(10) Uani 1 1 d .
F4 F -0.0690(6) 0.3494(2) 0.53961(19) 0.0634(13) Uani 1 1 d .
O11 O 0.5773(6) 0.6380(4) 0.24489(19) 0.0619(15) Uani 1 1 d .
C31 C 0.4701(8) 0.6187(6) 0.2130(3) 0.051(2) Uani 1 1 d .
C32 C 0.4287(9) 0.5253(5) 0.2058(3) 0.0498(18) Uani 1 1 d .
H32A H 0.4888 0.4907 0.2333 0.075 Uiso 1 1 calc R
H32B H 0.4535 0.5070 0.1664 0.075 Uiso 1 1 calc R
H32C H 0.3170 0.5174 0.2130 0.075 Uiso 1 1 calc R
C33 C 0.3863(9) 0.6814(5) 0.1786(4) 0.066(2) Uani 1 1 d .
H33A H 0.4108 0.7395 0.1923 0.098 Uiso 1 1 calc R
H33B H 0.2738 0.6711 0.1821 0.098 Uiso 1 1 calc R
H33C H 0.4175 0.6758 0.1381 0.098 Uiso 1 1 calc R

loop_
_atom_site_aniso_label
_atom_site_aniso_U_11
_atom_site_aniso_U_22
_atom_site_aniso_U_33
_atom_site_aniso_U_23
_atom_site_aniso_U_13
_atom_site_aniso_U_12
Rh1 0.01023(16) 0.01314(17) 0.0144(2) -0.00155(15) 0.00046(17) -0.00039(17)
Cl1 0.0166(6) 0.0154(6) 0.0223(7) -0.0029(4) 0.0022(6) -0.0001(5)
C20 0.019(3) 0.024(3) 0.007(3) -0.0054(18) 0.002(2) -0.005(3)
C21 0.033(3) 0.018(3) 0.016(3) 0.000(2) 0.011(3) -0.004(2)
C22 0.015(3) 0.023(3) 0.007(3) -0.002(2) 0.000(2) 0.006(2)
C23 0.013(3) 0.012(3) 0.017(3) -0.0047(19) 0.001(2) -0.003(2)
C24 0.011(3) 0.023(3) 0.013(3) -0.007(2) -0.003(2) 0.001(2)
C25 0.023(3) 0.037(3) 0.012(3) -0.012(2) -0.003(2) 0.000(3)
C26 0.036(3) 0.023(3) 0.022(3) -0.003(2) 0.011(3) -0.009(3)
C27 0.034(4) 0.019(3) 0.032(4) 0.001(2) -0.001(3) 0.007(3)
C28 0.015(3) 0.028(3) 0.023(3) -0.008(2) -0.006(2) -0.001(2)
C29 0.023(3) 0.018(3) 0.021(3) -0.004(2) 0.000(2) 0.000(2)
N2 0.012(2) 0.015(2) 0.015(3) -0.0024(16) 0.0016(18) 0.0013(18)
N3 0.012(2) 0.0105(19) 0.026(3) -0.0044(16) 0.000(2) 0.003(2)
O4 0.0189(18) 0.0146(17) 0.009(2) -0.0021(13) 0.0002(15) 0.0006(14)
O1 0.021(2) 0.0101(16) 0.021(2) -0.0018(13) -0.0019(16) 0.0001(15)
O6 0.026(2) 0.0160(18) 0.015(2) 0.0018(14) 0.0011(16) 0.0008(16)
O5 0.0163(19) 0.0174(18) 0.017(2) 0.0020(14) 0.0024(15) -0.0015(15)
C1 0.013(2) 0.018(3) 0.019(3) -0.003(2) 0.001(2) -0.001(2)
C2 0.014(2) 0.011(2) 0.020(3) -0.002(2) 0.004(2) 0.0008(19)
C3 0.014(2) 0.017(2) 0.006(3) -0.0013(17) 0.0019(17) -0.0054(18)
C4 0.014(3) 0.016(2) 0.016(3) 0.0001(18) -0.005(2) -0.005(2)
C5 0.013(3) 0.018(3) 0.020(3) -0.001(2) -0.003(2) 0.003(2)
C6 0.026(3) 0.013(2) 0.025(3) -0.0003(19) -0.003(3) 0.007(3)
C8 0.019(3) 0.021(3) 0.019(3) 0.003(2) -0.005(2) -0.001(3)
C7 0.036(3) 0.015(3) 0.027(4) -0.004(2) -0.001(3) -0.002(2)
C9 0.027(3) 0.013(3) 0.018(3) 0.006(2) -0.004(2) -0.006(2)
C10 0.022(3) 0.019(3) 0.013(3) 0.003(2) -0.004(2) -0.003(2)
C11 0.024(3) 0.021(3) 0.032(4) 0.005(2) 0.005(3) 0.003(2)
C12 0.040(4) 0.018(3) 0.019(3) 0.001(2) 0.005(3) -0.006(3)
C13 0.028(3) 0.026(3) 0.022(3) 0.002(2) -0.009(3) -0.009(3)
C14 0.028(3) 0.013(3) 0.029(3) 0.007(2) -0.005(3) -0.001(2)
B1 0.014(3) 0.023(3) 0.033(4) 0.000(3) 0.005(3) 0.001(3)
F1 0.030(2) 0.066(3) 0.033(2) -0.0092(18) 0.0093(17) -0.0259(19)
F2 0.0157(16) 0.040(2) 0.037(2) -0.0063(15) -0.0048(15) 0.0029(16)
F3 0.024(2) 0.073(3) 0.033(2) -0.0235(18) -0.0023(16) 0.0025(19)
F4 0.060(3) 0.030(2) 0.100(3) 0.0235(19) -0.029(3) -0.001(2)
O11 0.030(2) 0.121(4) 0.035(3) -0.019(3) 0.001(2) -0.017(4)
C31 0.030(4) 0.096(7) 0.026(4) -0.012(4) 0.014(3) -0.016(4)
C32 0.027(4) 0.070(5) 0.053(5) 0.009(3) -0.005(4) 0.002(4)
C33 0.042(5) 0.046(5) 0.109(7) -0.028(5) -0.015(5) -0.004(4)

loop_
_atom_type_symbol
_atom_type_description
_atom_type_scat_dispersion_real
_atom_type_scat_dispersion_imag
_atom_type_scat_source
C C 0.0033 0.0016 'International Tables Vol C Tables 4.2.6.8 and 6.1.1.4'
H H 0.0000 0.0000 'International Tables Vol C Tables 4.2.6.8 and 6.1.1.4'
B B 0.0013 0.0007 'International Tables Vol C Tables 4.2.6.8 and 6.1.1.4'
N N 0.0061 0.0033 'International Tables Vol C Tables 4.2.6.8 and 6.1.1.4'
O O 0.0106 0.0060 'International Tables Vol C Tables 4.2.6.8 and 6.1.1.4'
F F 0.0171 0.0103 'International Tables Vol C Tables 4.2.6.8 and 6.1.1.4'
Cl Cl 0.1484 0.1585 'International Tables Vol C Tables 4.2.6.8 and 6.1.1.4'
Rh Rh -1.1178 0.9187 'International Tables Vol C Tables 4.2.6.8 and 6.1.1.4'

loop_
_geom_angle_atom_site_label_1
_geom_angle_atom_site_label_2
_geom_angle_atom_site_label_3
_geom_angle
C24 Rh1 N3 104.12(17)
C24 Rh1 C22 65.70(19)
N3 Rh1 C22 162.89(18)
C24 Rh1 C21 65.5(2)
N3 Rh1 C21 124.6(2)
C22 Rh1 C21 39.43(19)
C24 Rh1 C20 39.31(19)
N3 Rh1 C20 98.08(18)
C22 Rh1 C20 65.2(2)
C21 Rh1 C20 38.4(2)
C24 Rh1 N2 112.42(18)
N3 Rh1 N2 79.88(16)
C22 Rh1 N2 116.32(18)
C21 Rh1 N2 155.5(2)
C20 Rh1 N2 150.71(17)
C24 Rh1 C23 38.48(18)
N3 Rh1 C23 138.63(18)
C22 Rh1 C23 38.98(19)
C21 Rh1 C23 65.1(2)
C20 Rh1 C23 64.6(2)
N2 Rh1 C23 97.64(18)
C24 Rh1 Cl1 158.97(15)
N3 Rh1 Cl1 88.70(11)
C22 Rh1 Cl1 97.53(14)
C21 Rh1 Cl1 93.48(15)
C20 Rh1 Cl1 123.35(13)
N2 Rh1 Cl1 85.92(11)
C23 Rh1 Cl1 132.56(14)
C21 C20 C24 108.6(5)
C21 C20 C25 126.2(5)
C24 C20 C25 125.3(5)
C21 C20 Rh1 70.8(3)
C24 C20 Rh1 69.5(3)
C25 C20 Rh1 125.7(4)
C20 C21 C22 107.9(5)
C20 C21 C26 127.1(6)
C22 C21 C26 124.9(6)
C20 C21 Rh1 70.9(3)
C22 C21 Rh1 69.9(3)
C26 C21 Rh1 126.6(4)
C23 C22 C21 107.1(5)
C23 C22 C27 127.0(5)
C21 C22 C27 125.6(5)
C23 C22 Rh1 71.3(3)
C21 C22 Rh1 70.6(3)
C27 C22 Rh1 127.6(4)
C24 C23 C22 108.7(5)
C24 C23 C28 127.2(4)
C22 C23 C28 124.1(5)
C24 C23 Rh1 69.4(3)
C22 C23 Rh1 69.7(3)
C28 C23 Rh1 125.3(4)
C23 C24 C20 107.7(4)
C23 C24 C29 125.8(4)
C20 C24 C29 125.9(5)
C23 C24 Rh1 72.1(3)
C20 C24 Rh1 71.2(3)
C29 C24 Rh1 129.4(4)
C20 C25 H25A 109.5
C20 C25 H25B 109.5
H25A C25 H25B 109.5
C20 C25 H25C 109.5
H25A C25 H25C 109.5
H25B C25 H25C 109.5
C21 C26 H26A 109.5
C21 C26 H26B 109.5
H26A C26 H26B 109.5
C21 C26 H26C 109.5
H26A C26 H26C 109.5
H26B C26 H26C 109.5
C22 C27 H27A 109.5
C22 C27 H27B 109.5
H27A C27 H27B 109.5
C22 C27 H27C 109.5
H27A C27 H27C 109.5
H27B C27 H27C 109.5
C23 C28 H28A 109.5
C23 C28 H28B 109.5
H28A C28 H28B 109.5
C23 C28 H28C 109.5
H28A C28 H28C 109.5
H28B C28 H28C 109.5
C24 C29 H29A 109.5
C24 C29 H29B 109.5
H29A C29 H29B 109.5
C24 C29 H29C 109.5
H29A C29 H29C 109.5
H29B C29 H29C 109.5
C2 N2 Rh1 112.9(3)
C2 N2 H52A 109.0
Rh1 N2 H52A 109.0
C2 N2 H52B 109.0
Rh1 N2 H52B 109.0
H52A N2 H52B 107.8
C3 N3 Rh1 109.0(3)
C3 N3 H53A 109.9
Rh1 N3 H53A 109.9
C3 N3 H53B 109.9
Rh1 N3 H53B 109.9
H53A N3 H53B 108.3
C8 O4 C4 110.5(4)
C1 O1 C7 112.6(4)
C8 O6 C6 110.8(4)
C1 O5 C5 113.8(4)
O1 C1 O5 112.8(4)
O1 C1 C2 108.9(4)
O5 C1 C2 109.6(4)
O1 C1 H1B 108.5
O5 C1 H1B 108.5
C2 C1 H1B 108.5
N2 C2 C1 111.1(4)
N2 C2 C3 109.5(4)
C1 C2 C3 112.2(4)
N2 C2 H2B 108.0
C1 C2 H2B 108.0
C3 C2 H2B 108.0
N3 C3 C2 110.3(4)
N3 C3 C4 113.4(4)
C2 C3 C4 110.7(4)
N3 C3 H3A 107.4
C2 C3 H3A 107.4
C4 C3 H3A 107.4
O4 C4 C5 111.3(4)
O4 C4 C3 104.6(4)
C5 C4 C3 113.9(4)
O4 C4 H4A 109.0
C5 C4 H4A 109.0
C3 C4 H4A 109.0
O5 C5 C6 107.3(4)
O5 C5 C4 111.0(4)
C6 C5 C4 109.4(4)
O5 C5 H5A 109.7
C6 C5 H5A 109.7
C4 C5 H5A 109.7
O6 C6 C5 112.7(4)
O6 C6 H6A 109.0
C5 C6 H6A 109.0
O6 C6 H6B 109.0
C5 C6 H6B 109.0
H6A C6 H6B 107.8
O6 C8 O4 111.3(4)
O6 C8 C9 109.7(4)
O4 C8 C9 110.6(4)
O6 C8 H8A 108.4
O4 C8 H8A 108.4
C9 C8 H8A 108.4
O1 C7 H7A 109.5
O1 C7 H7B 109.5
H7A C7 H7B 109.5
O1 C7 H7C 109.5
H7A C7 H7C 109.5
H7B C7 H7C 109.5
C14 C9 C10 117.7(5)
C14 C9 C8 120.9(5)
C10 C9 C8 121.3(5)
C11 C10 C9 121.4(5)
C11 C10 H10A 119.3
C9 C10 H10A 119.3
C12 C11 C10 119.0(5)
C12 C11 H11A 120.5
C10 C11 H11A 120.5
C13 C12 C11 120.8(5)
C13 C12 H12A 119.6
C11 C12 H12A 119.6
C12 C13 C14 119.3(5)
C12 C13 H13A 120.4
C14 C13 H13A 120.4
C9 C14 C13 121.8(5)
C9 C14 H14A 119.1
C13 C14 H14A 119.1
F4 B1 F2 110.5(5)
F4 B1 F3 109.8(5)
F2 B1 F3 110.3(5)
F4 B1 F1 108.2(5)
F2 B1 F1 110.0(5)
F3 B1 F1 108.2(5)
O11 C31 C33 123.0(8)
O11 C31 C32 118.9(8)
C33 C31 C32 118.0(6)
C31 C32 H32A 109.5
C31 C32 H32B 109.5
H32A C32 H32B 109.5
C31 C32 H32C 109.5
H32A C32 H32C 109.5
H32B C32 H32C 109.5
C31 C33 H33A 109.5
C31 C33 H33B 109.5
H33A C33 H33B 109.5
C31 C33 H33C 109.5
H33A C33 H33C 109.5
H33B C33 H33C 109.5

loop_
_geom_bond_atom_site_label_1
_geom_bond_atom_site_label_2
_geom_bond_distance
Rh1 C24 2.128(5)
Rh1 N3 2.135(4)
Rh1 C22 2.140(5)
Rh1 C21 2.150(5)
Rh1 C20 2.151(5)
Rh1 N2 2.160(4)
Rh1 C23 2.162(5)
Rh1 Cl1 2.4439(11)
C20 C21 1.413(7)
C20 C24 1.439(7)
C20 C25 1.513(8)
C21 C22 1.447(7)
C21 C26 1.501(7)
C22 C23 1.436(7)
C22 C27 1.483(7)
C23 C24 1.414(7)
C23 C28 1.481(7)
C24 C29 1.512(7)
C25 H25A 0.9800
C25 H25B 0.9800
C25 H25C 0.9800
C26 H26A 0.9800
C26 H26B 0.9800
C26 H26C 0.9800
C27 H27A 0.9800
C27 H27B 0.9800
C27 H27C 0.9800
C28 H28A 0.9800
C28 H28B 0.9800
C28 H28C 0.9800
C29 H29A 0.9800
C29 H29B 0.9800
C29 H29C 0.9800
N2 C2 1.495(7)
N2 H52A 0.9200
N2 H52B 0.9200
N3 C3 1.480(6)
N3 H53A 0.9200
N3 H53B 0.9200
O4 C8 1.417(6)
O4 C4 1.439(6)
O1 C1 1.409(6)
O1 C7 1.422(6)
O6 C8 1.411(6)
O6 C6 1.428(6)
O5 C1 1.413(6)
O5 C5 1.433(6)
C1 C2 1.522(6)
C1 H1B 1.0000
C2 C3 1.536(6)
C2 H2B 1.0000
C3 C4 1.538(7)
C3 H3A 1.0000
C4 C5 1.532(6)
C4 H4A 1.0000
C5 C6 1.516(7)
C5 H5A 1.0000
C6 H6A 0.9900
C6 H6B 0.9900
C8 C9 1.479(7)
C8 H8A 1.0000
C7 H7A 0.9800
C7 H7B 0.9800
C7 H7C 0.9800
C9 C14 1.385(7)
C9 C10 1.397(8)
C10 C11 1.396(8)
C10 H10A 0.9500
C11 C12 1.384(8)
C11 H11A 0.9500
C12 C13 1.381(9)
C12 H12A 0.9500
C13 C14 1.388(8)
C13 H13A 0.9500
C14 H14A 0.9500
B1 F4 1.351(7)
B1 F2 1.381(7)
B1 F3 1.388(7)
B1 F1 1.393(7)
O11 C31 1.217(8)
C31 C33 1.448(11)
C31 C32 1.501(10)
C32 H32A 0.9800
C32 H32B 0.9800
C32 H32C 0.9800
C33 H33A 0.9800
C33 H33B 0.9800
C33 H33C 0.9800
